data_2107033
loop_
_publ_author_name
'Launay, S.'
'Rimsky, A.'

_publ_section_title
;
 Structure du Tris(tetraoxomolybdate) de Cadmium et de Thorium
;
_journal_name_full 'Acta Crystallographica B (24,1968-38,1982)'
_journal_page_first 910
_journal_page_last 912
_journal_volume 36
_journal_year 1980
_chemical_formula_sum 'Cd Mo3 O12 Th'
_chemical_name_systematic 'Cd Th (Mo O4)3'
_space_group_IT_number 176
_symmetry_space_group_name_Hall '-P 6c'
_symmetry_space_group_name_H-M 'P 63/m'
_cell_angle_alpha 90
_cell_angle_beta 90
_cell_angle_gamma 120
_cell_formula_units_Z 2
_cell_length_a 9.803
_cell_length_b 9.803
_cell_length_c 6.35
_cell_volume 528.472
_citation_journal_id_ASTM ACBCAR
_cod_data_source_file Launay_ACBCAR_1980_1025.cif
_cod_data_source_block Cd1Mo3O12Th1
_cod_original_cell_volume 528.4725
_cod_original_formula_sum 'Cd1 Mo3 O12 Th1'
_cod_database_code 2107033

loop_
_symmetry_equiv_pos_as_xyz
x,y,z
x-y,x,z+1/2
-y,x-y,z
-x,-y,z+1/2
-x+y,-x,z
y,-x+y,z+1/2
-x,-y,-z
-x+y,-x,-z-1/2
y,-x+y,-z
x,y,-z-1/2
x-y,x,-z
-y,x-y,-z-1/2

loop_
_atom_site_label
_atom_site_type_symbol
_atom_site_fract_x
_atom_site_fract_y
_atom_site_fract_z
_atom_site_occupancy
_atom_site_U_iso_or_equiv
Cd1 Cd+2 0 0 0 1 0.0
O3 O-2 0.465 0.2491 0.4718 1 0.0
O2 O-2 0.4401 0.4879 0.25 1 0.0
O1 O-2 0.1818 0.1633 0.25 1 0.0
Th1 Th+4 0.3333 0.6667 0.25 1 0.0
Mo1 Mo+6 0.3883 0.2901 0.25 1 0.0
